data_7203322
loop_
_publ_author_name
'Fiorenzo Zordan'
'Guillermo M\'inguez Espallargas'
'Lee Brammer'

_publ_section_title
;
 Unexpected structural homologies involving hydrogen-bonded and
 halogen-bonded networks in halopyridinium halometallate salts
;
_journal_issue 5
_journal_name_full CrystEngComm
_journal_page_first 425
_journal_paper_doi 10.1039/b602518h
_journal_volume 8
_journal_year 2006
_chemical_formula_moiety '2(C5 H5 Cl N), Cl4 Pd'
_chemical_formula_sum 'C10 H10 Cl6 N2 Pd'
_chemical_formula_weight 477.30
_chemical_name_systematic
;
?
;
_space_group_IT_number 2
_symmetry_cell_setting triclinic
_symmetry_space_group_name_Hall '-P 1'
_symmetry_space_group_name_H-M 'P -1'
_atom_sites_solution_hydrogens geom
_atom_sites_solution_primary direct
_atom_sites_solution_secondary difmap
_audit_creation_method SHELXL-97
_cell_angle_alpha 113.41(3)
_cell_angle_beta 91.97(3)
_cell_angle_gamma 98.06(3)
_cell_formula_units_Z 1
_cell_length_a 6.9605(14)
_cell_length_b 7.3662(15)
_cell_length_c 8.6496(17)
_cell_measurement_reflns_used 2192
_cell_measurement_temperature 150(2)
_cell_measurement_theta_max 28.2945
_cell_measurement_theta_min 2.9745
_cell_volume 400.98(17)
_computing_structure_refinement 'SHELXL-97 (Sheldrick, 1997)'
_computing_structure_solution 'SHELXS-97 (Sheldrick, 1990)'
_diffrn_ambient_temperature 150(2)
_diffrn_measured_fraction_theta_full 0.966
_diffrn_measured_fraction_theta_max 0.857
_diffrn_measurement_device_type 'Bruker Smart 1000 CCD'
_diffrn_measurement_method \w-scans
_diffrn_radiation_monochromator graphite
_diffrn_radiation_source 'medium focus sealed tube'
_diffrn_radiation_type MoK\a
_diffrn_radiation_wavelength 0.71073
_diffrn_reflns_av_R_equivalents 0.0305
_diffrn_reflns_av_sigmaI/netI 0.0318
_diffrn_reflns_limit_h_max 9
_diffrn_reflns_limit_h_min -9
_diffrn_reflns_limit_k_max 9
_diffrn_reflns_limit_k_min -9
_diffrn_reflns_limit_l_max 8
_diffrn_reflns_limit_l_min -11
_diffrn_reflns_number 2933
_diffrn_reflns_theta_full 26.37
_diffrn_reflns_theta_max 28.40
_diffrn_reflns_theta_min 2.58
_exptl_absorpt_coefficient_mu 2.142
_exptl_absorpt_correction_T_max 0.7394
_exptl_absorpt_correction_T_min 0.5659
_exptl_absorpt_correction_type multi-scan
_exptl_absorpt_process_details sadabs
_exptl_crystal_colour 'dark orange'
_exptl_crystal_density_diffrn 1.977
_exptl_crystal_density_method 'not measured'
_exptl_crystal_description block
_exptl_crystal_F_000 232
_exptl_crystal_size_max 0.30
_exptl_crystal_size_mid 0.25
_exptl_crystal_size_min 0.15
_refine_diff_density_max 1.250
_refine_diff_density_min -2.642
_refine_diff_density_rms 0.194
_refine_ls_extinction_method none
_refine_ls_goodness_of_fit_ref 1.163
_refine_ls_hydrogen_treatment constr
_refine_ls_matrix_type full
_refine_ls_number_parameters 88
_refine_ls_number_reflns 1727
_refine_ls_number_restraints 0
_refine_ls_restrained_S_all 1.163
_refine_ls_R_factor_all 0.0537
_refine_ls_R_factor_gt 0.0512
_refine_ls_shift/su_max 0.000
_refine_ls_shift/su_mean 0.000
_refine_ls_structure_factor_coef Fsqd
_refine_ls_weighting_details 'calc w=1/[\s^2^(Fo^2^)+(0.1098P)^2^+0.0000P] where P=(Fo^2^+2Fc^2^)/3'
_refine_ls_weighting_scheme calc
_refine_ls_wR_factor_gt 0.1497
_refine_ls_wR_factor_ref 0.1518
_reflns_number_gt 1581
_reflns_number_total 1727
_reflns_threshold_expression >2sigma(I)
_cod_data_source_file b602518h.txt
_cod_data_source_block ilb173m
_cod_original_cell_volume 400.97(14)
_cod_original_sg_symbol_H-M P-1
_cod_database_code 7203322

loop_
_symmetry_equiv_pos_as_xyz
'x, y, z'
'-x, -y, -z'

loop_
_atom_site_label
_atom_site_type_symbol
_atom_site_fract_x
_atom_site_fract_y
_atom_site_fract_z
_atom_site_U_iso_or_equiv
_atom_site_adp_type
_atom_site_occupancy
_atom_site_symmetry_multiplicity
_atom_site_calc_flag
_atom_site_refinement_flags
_atom_site_disorder_assembly
_atom_site_disorder_group
Pd1 Pd 0.0000 0.0000 0.0000 0.0225(2) Uani 1 2 d S . .
Cl1 Cl -0.35529(19) 0.69709(17) 0.4880(2) 0.0401(4) Uani 1 1 d . . .
Cl2 Cl -0.10630(16) 0.25984(15) 0.21422(14) 0.0291(3) Uani 1 1 d . . .
Cl3 Cl -0.21056(17) -0.22711(16) 0.06344(16) 0.0341(3) Uani 1 1 d . . .
N1 N -0.2128(6) 1.3516(6) 0.7719(5) 0.0284(9) Uani 1 1 d . . .
H1 H -0.1795 1.4820 0.8300 0.034 Uiso 1 1 calc R . .
C2 C -0.3104(7) 1.2436(8) 0.8461(7) 0.0320(10) Uani 1 1 d . . .
H2 H -0.3456 1.3081 0.9578 0.038 Uiso 1 1 calc R . .
C3 C -0.3595(7) 1.0397(8) 0.7604(7) 0.0328(11) Uani 1 1 d . . .
H3 H -0.4286 0.9601 0.8107 0.039 Uiso 1 1 calc R . .
C4 C -0.3048(6) 0.9532(7) 0.5976(7) 0.0287(10) Uani 1 1 d . . .
C5 C -0.2105(6) 1.0683(7) 0.5212(6) 0.0266(9) Uani 1 1 d . . .
H5 H -0.1793 1.0085 0.4077 0.032 Uiso 1 1 calc R . .
C6 C -0.1633(7) 1.2711(7) 0.6137(6) 0.0275(9) Uani 1 1 d . . .
H6 H -0.0957 1.3542 0.5658 0.033 Uiso 1 1 calc R . .

loop_
_atom_site_aniso_label
_atom_site_aniso_U_11
_atom_site_aniso_U_22
_atom_site_aniso_U_33
_atom_site_aniso_U_23
_atom_site_aniso_U_13
_atom_site_aniso_U_12
Pd1 0.0238(3) 0.0186(3) 0.0222(3) 0.0063(2) 0.00105(19) 0.0013(2)
Cl1 0.0384(7) 0.0204(6) 0.0548(9) 0.0112(6) -0.0063(6) -0.0007(5)
Cl2 0.0354(6) 0.0217(5) 0.0273(6) 0.0069(5) 0.0072(5) 0.0035(4)
Cl3 0.0390(6) 0.0215(5) 0.0347(7) 0.0058(5) 0.0107(5) -0.0018(5)
N1 0.0293(18) 0.0217(19) 0.030(2) 0.0065(17) -0.0004(16) 0.0026(15)
C2 0.031(2) 0.037(3) 0.025(2) 0.010(2) 0.0007(18) 0.006(2)
C3 0.029(2) 0.034(3) 0.037(3) 0.019(2) 0.0001(19) 0.000(2)
C4 0.022(2) 0.0194(19) 0.037(3) 0.005(2) -0.0031(18) 0.0013(16)
C5 0.024(2) 0.025(2) 0.028(3) 0.008(2) 0.0027(17) 0.0054(17)
C6 0.029(2) 0.025(2) 0.028(3) 0.009(2) 0.0024(18) 0.0037(17)

loop_
_atom_type_symbol
_atom_type_description
_atom_type_scat_dispersion_real
_atom_type_scat_dispersion_imag
_atom_type_scat_source
C C 0.0033 0.0016 'International Tables Vol C Tables 4.2.6.8 and 6.1.1.4'
H H 0.0000 0.0000 'International Tables Vol C Tables 4.2.6.8 and 6.1.1.4'
N N 0.0061 0.0033 'International Tables Vol C Tables 4.2.6.8 and 6.1.1.4'
Cl Cl 0.1484 0.1585 'International Tables Vol C Tables 4.2.6.8 and 6.1.1.4'
Pd Pd -0.9988 1.0072 'International Tables Vol C Tables 4.2.6.8 and 6.1.1.4'

loop_
_geom_angle_atom_site_label_1
_geom_angle_atom_site_label_2
_geom_angle_atom_site_label_3
_geom_angle
_geom_angle_site_symmetry_1
_geom_angle_site_symmetry_3
_geom_angle_publ_flag
Cl2 Pd1 Cl2 180.00(5) 2 . ?
Cl2 Pd1 Cl3 89.56(5) 2 2 ?
Cl2 Pd1 Cl3 90.44(5) . 2 ?
Cl2 Pd1 Cl3 90.44(5) 2 . ?
Cl2 Pd1 Cl3 89.56(5) . . ?
Cl3 Pd1 Cl3 180.00(6) 2 . ?
C6 N1 C2 123.2(4) . . ?
N1 C2 C3 119.7(5) . . ?
C2 C3 C4 117.8(5) . . ?
C5 C4 C3 121.5(4) . . ?
C5 C4 Cl1 119.0(4) . . ?
C3 C4 Cl1 119.5(4) . . ?
C6 C5 C4 118.1(4) . . ?
N1 C6 C5 119.7(5) . . ?

loop_
_geom_bond_atom_site_label_1
_geom_bond_atom_site_label_2
_geom_bond_distance
_geom_bond_site_symmetry_2
_geom_bond_publ_flag
Pd1 Cl2 2.3060(14) 2 ?
Pd1 Cl2 2.3060(14) . ?
Pd1 Cl3 2.3119(13) 2 ?
Pd1 Cl3 2.3119(13) . ?
Cl1 C4 1.718(5) . ?
N1 C6 1.336(6) . ?
N1 C2 1.338(7) . ?
C2 C3 1.370(7) . ?
C3 C4 1.388(7) . ?
C4 C5 1.380(7) . ?
C5 C6 1.369(6) . ?
